data_4501766
loop_
_publ_author_name
'Cangelosi, Virginia M.'
'Pitt, Melanie A.'
'Vickaryous, W. Jake'
'Allen, Corinne A.'
'Zakharov, Lev N.'
'Johnson, Darren W.'

_publ_section_title
;
 Design Considerations for the Group 15 Elements: The
 Pnictogen&#x00B7;&#x00B7;&#x00B7;\p Interaction As a Complementary
 Component in Supramolecular Assembly Design
;
_journal_issue 8
_journal_name_full 'Crystal Growth &amp; Design'
_journal_page_first 3531
_journal_paper_doi 10.1021/cg100444n
_journal_volume 10
_journal_year 2010
_chemical_formula_sum 'C33 H27 As S3'
_chemical_formula_weight 594.65
_chemical_name_systematic
;
 ?
;
_space_group_IT_number 14
_symmetry_cell_setting monoclinic
_symmetry_space_group_name_Hall '-P 2yn'
_symmetry_space_group_name_H-M 'P 1 21/n 1'
_atom_sites_solution_hydrogens geom
_atom_sites_solution_primary direct
_atom_sites_solution_secondary difmap
_audit_creation_method SHELXL-97
_cell_angle_alpha 90.00
_cell_angle_beta 115.401(3)
_cell_angle_gamma 90.00
_cell_formula_units_Z 4
_cell_length_a 21.835(4)
_cell_length_b 5.9187(12)
_cell_length_c 23.211(5)
_cell_measurement_reflns_used 3150
_cell_measurement_temperature 173(2)
_cell_measurement_theta_max 22.52
_cell_measurement_theta_min 2.64
_cell_volume 2709.7(9)
_computing_cell_refinement 'Bruker SMART'
_computing_data_collection 'Bruker SMART'
_computing_data_reduction 'Bruker SAINT'
_computing_molecular_graphics 'Bruker SHELXTL'
_computing_publication_material 'Bruker SHELXTL'
_computing_structure_refinement 'SHELXL-97 (Sheldrick, 1997)'
_computing_structure_solution 'SHELXS-97 (Sheldrick, 1990)'
_diffrn_ambient_temperature 173(2)
_diffrn_measured_fraction_theta_full 0.995
_diffrn_measured_fraction_theta_max 0.995
_diffrn_measurement_device_type 'CCD area detector'
_diffrn_measurement_method 'phi and omega scans'
_diffrn_radiation_monochromator graphite
_diffrn_radiation_source 'fine-focus sealed tube'
_diffrn_radiation_type MoK\a
_diffrn_radiation_wavelength 0.71073
_diffrn_reflns_av_R_equivalents 0.0868
_diffrn_reflns_av_sigmaI/netI 0.0702
_diffrn_reflns_limit_h_max 27
_diffrn_reflns_limit_h_min -27
_diffrn_reflns_limit_k_max 7
_diffrn_reflns_limit_k_min -7
_diffrn_reflns_limit_l_max 29
_diffrn_reflns_limit_l_min -29
_diffrn_reflns_number 27382
_diffrn_reflns_theta_full 27.00
_diffrn_reflns_theta_max 27.00
_diffrn_reflns_theta_min 1.07
_exptl_absorpt_coefficient_mu 1.508
_exptl_absorpt_correction_T_max 0.9705
_exptl_absorpt_correction_T_min 0.5838
_exptl_absorpt_correction_type multi-scan
_exptl_absorpt_process_details SADABS
_exptl_crystal_colour colorless
_exptl_crystal_density_diffrn 1.458
_exptl_crystal_density_meas 0
_exptl_crystal_density_method 'not measured'
_exptl_crystal_description plate
_exptl_crystal_F_000 1224
_exptl_crystal_size_max 0.40
_exptl_crystal_size_mid 0.20
_exptl_crystal_size_min 0.02
_refine_diff_density_max 0.426
_refine_diff_density_min -0.698
_refine_diff_density_rms 0.124
_refine_ls_extinction_method none
_refine_ls_goodness_of_fit_ref 1.049
_refine_ls_hydrogen_treatment refall
_refine_ls_matrix_type full
_refine_ls_number_parameters 442
_refine_ls_number_reflns 5904
_refine_ls_number_restraints 0
_refine_ls_restrained_S_all 1.049
_refine_ls_R_factor_all 0.0942
_refine_ls_R_factor_gt 0.0544
_refine_ls_shift/su_max 0.000
_refine_ls_shift/su_mean 0.000
_refine_ls_structure_factor_coef Fsqd
_refine_ls_weighting_details 'calc w=1/[\s^2^(Fo^2^)+(0.0661P)^2^+0.0000P] where P=(Fo^2^+2Fc^2^)/3'
_refine_ls_weighting_scheme calc
_refine_ls_wR_factor_gt 0.1130
_refine_ls_wR_factor_ref 0.1365
_reflns_number_gt 4115
_reflns_number_total 5904
_reflns_threshold_expression >2sigma(I)
_cod_data_source_file cg100444n_si_003.cif
_cod_data_source_block gr33
_cod_depositor_comments
;
The following automatic conversions were performed:

'_symmetry_cell_setting' value 'Monoclinic' changed to 'monoclinic'
according to /home/saulius/struct/CIF-dictionaries/cif_core.dic
dictionary named 'cif_core.dic' version 2.4.2 from 2011-04-26.

Automatic conversion script
Id: cif_fix_values 1715 2011-07-08 13:25:40Z adriana 
;
_cod_original_sg_symbol_H-M P2(1)/n
_cod_database_code 4501766

loop_
_symmetry_equiv_pos_as_xyz
'x, y, z'
'-x+1/2, y+1/2, -z+1/2'
'-x, -y, -z'
'x-1/2, -y-1/2, z-1/2'

loop_
_atom_site_label
_atom_site_type_symbol
_atom_site_fract_x
_atom_site_fract_y
_atom_site_fract_z
_atom_site_U_iso_or_equiv
_atom_site_adp_type
_atom_site_occupancy
_atom_site_symmetry_multiplicity
_atom_site_calc_flag
As1 As 0.07735(2) 0.08734(7) 0.61963(2) 0.02928(14) Uani 1 1 d
S1 S 0.18401(6) 0.0406(2) 0.69241(5) 0.0371(3) Uani 1 1 d
S2 S 0.07379(6) 0.46528(19) 0.62412(6) 0.0355(3) Uani 1 1 d
S3 S 0.10023(6) 0.0303(2) 0.53515(5) 0.0352(3) Uani 1 1 d
C1 C 0.1804(3) 0.1629(10) 0.7632(2) 0.0388(11) Uani 1 1 d
C2 C 0.1284(2) 0.0627(7) 0.78257(19) 0.0313(10) Uani 1 1 d
C3 C 0.1387(2) -0.1537(8) 0.8109(2) 0.0330(11) Uani 1 1 d
C4 C 0.0957(2) -0.2359(8) 0.8342(2) 0.0315(10) Uani 1 1 d
C5 C 0.0383(2) -0.1101(7) 0.83003(18) 0.0264(9) Uani 1 1 d
C6 C -0.0063(2) -0.1849(8) 0.8552(2) 0.0352(11) Uani 1 1 d
C7 C -0.0613(3) -0.0590(9) 0.8487(2) 0.0413(12) Uani 1 1 d
C8 C -0.0739(2) 0.1510(8) 0.8173(2) 0.0382(11) Uani 1 1 d
C9 C -0.0310(2) 0.2296(8) 0.7936(2) 0.0323(10) Uani 1 1 d
C10 C 0.0270(2) 0.1036(7) 0.79949(18) 0.0261(9) Uani 1 1 d
C11 C 0.0728(2) 0.1846(7) 0.77602(19) 0.0273(9) Uani 1 1 d
C12 C -0.0181(2) 0.4964(9) 0.5744(2) 0.0363(11) Uani 1 1 d
C13 C -0.0608(2) 0.5193(7) 0.61040(19) 0.0278(9) Uani 1 1 d
C14 C -0.0538(2) 0.7129(8) 0.6487(2) 0.0313(10) Uani 1 1 d
C15 C -0.0948(2) 0.7494(7) 0.6779(2) 0.0301(10) Uani 1 1 d
C16 C -0.1462(2) 0.5918(7) 0.67178(18) 0.0252(9) Uani 1 1 d
C17 C -0.1901(2) 0.6259(8) 0.7012(2) 0.0322(10) Uani 1 1 d
C18 C -0.2389(2) 0.4685(9) 0.6949(2) 0.0389(12) Uani 1 1 d
C19 C -0.2454(2) 0.2720(9) 0.6589(2) 0.0429(12) Uani 1 1 d
C20 C -0.2038(2) 0.2355(8) 0.6305(2) 0.0362(11) Uani 1 1 d
C21 C -0.1527(2) 0.3935(7) 0.63544(19) 0.0270(9) Uani 1 1 d
C22 C -0.1091(2) 0.3646(7) 0.6050(2) 0.0300(10) Uani 1 1 d
C23 C 0.1712(2) 0.2198(8) 0.5465(2) 0.0322(10) Uani 1 1 d
C24 C 0.2271(2) 0.1009(7) 0.53740(18) 0.0276(9) Uani 1 1 d
C25 C 0.2520(2) -0.1140(7) 0.5665(2) 0.0312(10) Uani 1 1 d
C26 C 0.3045(2) -0.2172(8) 0.5607(2) 0.0300(10) Uani 1 1 d
C27 C 0.3367(2) -0.1161(7) 0.52527(18) 0.0280(9) Uani 1 1 d
C28 C 0.3920(2) -0.2187(9) 0.5186(2) 0.0385(11) Uani 1 1 d
C29 C 0.4205(3) -0.1191(10) 0.4832(2) 0.0428(12) Uani 1 1 d
C30 C 0.3968(3) 0.0918(10) 0.4536(2) 0.0438(12) Uani 1 1 d
C31 C 0.3436(3) 0.1961(9) 0.4593(2) 0.0376(11) Uani 1 1 d
C32 C 0.3123(2) 0.0970(7) 0.49571(18) 0.0275(9) Uani 1 1 d
C33 C 0.2569(2) 0.1975(8) 0.5023(2) 0.0287(10) Uani 1 1 d
H1A H 0.225(2) 0.136(7) 0.792(2) 0.032(12) Uiso 1 1 d
H1B H 0.172(2) 0.318(9) 0.760(2) 0.044(14) Uiso 1 1 d
H3 H 0.174(2) -0.225(8) 0.812(2) 0.045(15) Uiso 1 1 d
H4 H 0.102(2) -0.357(7) 0.8556(19) 0.023(11) Uiso 1 1 d
H6 H 0.001(2) -0.318(9) 0.876(2) 0.046(14) Uiso 1 1 d
H7 H -0.089(2) -0.119(7) 0.8654(19) 0.025(11) Uiso 1 1 d
H8 H -0.113(2) 0.238(8) 0.815(2) 0.046(14) Uiso 1 1 d
H9 H -0.038(2) 0.364(8) 0.774(2) 0.041(14) Uiso 1 1 d
H11 H 0.065(2) 0.332(7) 0.7558(19) 0.026(11) Uiso 1 1 d
H12A H -0.020(2) 0.636(8) 0.551(2) 0.036(13) Uiso 1 1 d
H12B H -0.032(2) 0.370(8) 0.547(2) 0.038(13) Uiso 1 1 d
H14 H -0.022(2) 0.813(7) 0.6545(19) 0.025(11) Uiso 1 1 d
H15 H -0.089(2) 0.883(8) 0.703(2) 0.036(12) Uiso 1 1 d
H17 H -0.187(2) 0.754(8) 0.723(2) 0.039(14) Uiso 1 1 d
H18 H -0.269(3) 0.493(8) 0.717(2) 0.051(15) Uiso 1 1 d
H19 H -0.279(3) 0.156(10) 0.653(3) 0.069(17) Uiso 1 1 d
H20 H -0.204(2) 0.113(8) 0.610(2) 0.031(12) Uiso 1 1 d
H22 H -0.114(2) 0.236(7) 0.580(2) 0.030(12) Uiso 1 1 d
H23A H 0.151(2) 0.355(9) 0.519(2) 0.050(14) Uiso 1 1 d
H23B H 0.189(2) 0.283(7) 0.589(2) 0.036(13) Uiso 1 1 d
H25 H 0.229(2) -0.177(7) 0.586(2) 0.033(12) Uiso 1 1 d
H26 H 0.321(2) -0.355(8) 0.580(2) 0.043(14) Uiso 1 1 d
H28 H 0.408(2) -0.359(8) 0.537(2) 0.037(13) Uiso 1 1 d
H29 H 0.454(2) -0.187(8) 0.478(2) 0.035(13) Uiso 1 1 d
H30 H 0.417(3) 0.152(9) 0.429(2) 0.057(16) Uiso 1 1 d
H31 H 0.329(2) 0.329(8) 0.442(2) 0.040(14) Uiso 1 1 d
H33 H 0.239(2) 0.324(7) 0.4830(19) 0.024(11) Uiso 1 1 d

loop_
_atom_site_aniso_label
_atom_site_aniso_U_11
_atom_site_aniso_U_22
_atom_site_aniso_U_33
_atom_site_aniso_U_23
_atom_site_aniso_U_13
_atom_site_aniso_U_12
As1 0.0232(2) 0.0326(3) 0.0320(3) 0.0004(2) 0.01174(19) -0.00189(19)
S1 0.0274(6) 0.0518(8) 0.0297(6) 0.0014(5) 0.0101(5) 0.0071(5)
S2 0.0326(6) 0.0338(6) 0.0438(7) -0.0011(5) 0.0198(5) 0.0002(5)
S3 0.0335(6) 0.0401(7) 0.0295(6) -0.0073(5) 0.0111(5) -0.0074(5)
C1 0.031(3) 0.048(3) 0.031(3) -0.009(2) 0.008(2) -0.005(2)
C2 0.030(2) 0.038(3) 0.024(2) -0.0072(19) 0.0093(19) -0.006(2)
C3 0.028(2) 0.039(3) 0.025(2) -0.009(2) 0.005(2) 0.005(2)
C4 0.041(3) 0.023(2) 0.024(2) 0.0002(19) 0.008(2) 0.004(2)
C5 0.031(2) 0.024(2) 0.019(2) -0.0023(17) 0.0051(18) -0.0008(18)
C6 0.044(3) 0.033(3) 0.026(2) 0.003(2) 0.013(2) -0.005(2)
C7 0.039(3) 0.053(3) 0.036(3) -0.004(2) 0.020(2) -0.010(2)
C8 0.035(3) 0.043(3) 0.034(3) -0.008(2) 0.012(2) 0.005(2)
C9 0.035(3) 0.029(2) 0.024(2) -0.0011(19) 0.005(2) 0.004(2)
C10 0.030(2) 0.026(2) 0.0162(19) -0.0021(17) 0.0039(17) 0.0028(18)
C11 0.032(2) 0.026(2) 0.019(2) 0.0013(18) 0.0066(18) -0.0014(19)
C12 0.040(3) 0.040(3) 0.031(3) 0.001(2) 0.017(2) 0.009(2)
C13 0.027(2) 0.031(2) 0.022(2) 0.0036(18) 0.0075(18) 0.0076(18)
C14 0.029(2) 0.029(2) 0.036(3) -0.003(2) 0.013(2) -0.005(2)
C15 0.032(2) 0.024(2) 0.033(2) -0.0062(19) 0.013(2) -0.0024(18)
C16 0.023(2) 0.026(2) 0.024(2) 0.0017(18) 0.0081(17) 0.0043(17)
C17 0.029(2) 0.033(3) 0.031(2) -0.003(2) 0.010(2) 0.002(2)
C18 0.028(3) 0.050(3) 0.039(3) 0.006(2) 0.016(2) 0.002(2)
C19 0.028(3) 0.042(3) 0.049(3) 0.008(2) 0.008(2) -0.008(2)
C20 0.033(3) 0.026(3) 0.036(3) -0.004(2) 0.003(2) -0.006(2)
C21 0.023(2) 0.029(2) 0.021(2) 0.0036(18) 0.0025(17) 0.0016(18)
C22 0.029(2) 0.026(2) 0.027(2) -0.0047(19) 0.0043(19) 0.0028(18)
C23 0.033(2) 0.033(3) 0.031(3) -0.003(2) 0.014(2) 0.001(2)
C24 0.028(2) 0.032(2) 0.019(2) -0.0028(18) 0.0066(18) -0.0050(19)
C25 0.038(3) 0.031(2) 0.026(2) 0.0043(19) 0.015(2) -0.001(2)
C26 0.034(2) 0.027(2) 0.019(2) 0.0012(18) 0.0020(19) -0.0018(19)
C27 0.028(2) 0.030(2) 0.020(2) -0.0049(18) 0.0045(18) -0.0039(18)
C28 0.032(3) 0.041(3) 0.031(3) -0.005(2) 0.004(2) 0.002(2)
C29 0.034(3) 0.058(4) 0.037(3) -0.012(3) 0.016(2) -0.001(2)
C30 0.043(3) 0.062(3) 0.031(3) -0.006(3) 0.020(2) -0.010(3)
C31 0.041(3) 0.040(3) 0.030(3) 0.003(2) 0.014(2) -0.009(2)
C32 0.030(2) 0.031(2) 0.018(2) -0.0009(18) 0.0063(17) -0.0054(19)
C33 0.031(2) 0.027(2) 0.021(2) 0.0028(19) 0.0054(19) 0.0018(19)

loop_
_atom_type_symbol
_atom_type_description
_atom_type_scat_dispersion_real
_atom_type_scat_dispersion_imag
_atom_type_scat_source
C C 0.0033 0.0016 'International Tables Vol C Tables 4.2.6.8 and 6.1.1.4'
H H 0.0000 0.0000 'International Tables Vol C Tables 4.2.6.8 and 6.1.1.4'
S S 0.1246 0.1234 'International Tables Vol C Tables 4.2.6.8 and 6.1.1.4'
As As 0.0499 2.0058 'International Tables Vol C Tables 4.2.6.8 and 6.1.1.4'

loop_
_geom_angle_atom_site_label_1
_geom_angle_atom_site_label_2
_geom_angle_atom_site_label_3
_geom_angle
S1 As1 S2 97.72(5)
S1 As1 S3 95.25(5)
S2 As1 S3 102.46(5)
C1 S1 As1 101.42(17)
C12 S2 As1 96.92(18)
C23 S3 As1 105.79(15)
C2 C1 S1 116.1(3)
C2 C1 H1A 114(3)
S1 C1 H1A 98(3)
C2 C1 H1B 105(3)
S1 C1 H1B 114(3)
H1A C1 H1B 110(4)
C11 C2 C3 119.1(4)
C11 C2 C1 120.4(4)
C3 C2 C1 120.4(4)
C4 C3 C2 120.7(4)
C4 C3 H3 125(3)
C2 C3 H3 114(3)
C3 C4 C5 121.5(4)
C3 C4 H4 125(3)
C5 C4 H4 114(3)
C6 C5 C10 119.0(4)
C6 C5 C4 123.5(4)
C10 C5 C4 117.5(4)
C7 C6 C5 121.1(5)
C7 C6 H6 118(3)
C5 C6 H6 121(3)
C6 C7 C8 120.4(5)
C6 C7 H7 117(3)
C8 C7 H7 123(3)
C9 C8 C7 119.8(5)
C9 C8 H8 122(3)
C7 C8 H8 118(3)
C8 C9 C10 121.4(4)
C8 C9 H9 122(3)
C10 C9 H9 117(3)
C11 C10 C5 119.6(4)
C11 C10 C9 122.2(4)
C5 C10 C9 118.2(4)
C2 C11 C10 121.4(4)
C2 C11 H11 119(2)
C10 C11 H11 119(2)
C13 C12 S2 115.4(3)
C13 C12 H12A 110(3)
S2 C12 H12A 102(3)
C13 C12 H12B 111(3)
S2 C12 H12B 107(3)
H12A C12 H12B 111(4)
C22 C13 C14 118.2(4)
C22 C13 C12 122.0(4)
C14 C13 C12 119.7(4)
C15 C14 C13 121.8(4)
C15 C14 H14 117(3)
C13 C14 H14 121(3)
C14 C15 C16 120.7(4)
C14 C15 H15 119(3)
C16 C15 H15 120(3)
C17 C16 C21 119.4(4)
C17 C16 C15 122.0(4)
C21 C16 C15 118.5(4)
C18 C17 C16 120.5(4)
C18 C17 H17 120(3)
C16 C17 H17 119(3)
C17 C18 C19 120.1(5)
C17 C18 H18 120(3)
C19 C18 H18 120(3)
C20 C19 C18 120.4(5)
C20 C19 H19 117(3)
C18 C19 H19 122(3)
C19 C20 C21 121.6(5)
C19 C20 H20 124(3)
C21 C20 H20 114(3)
C16 C21 C22 118.6(4)
C16 C21 C20 117.9(4)
C22 C21 C20 123.5(4)
C13 C22 C21 122.2(4)
C13 C22 H22 119(3)
C21 C22 H22 119(3)
C24 C23 S3 112.4(3)
C24 C23 H23A 117(3)
S3 C23 H23A 106(3)
C24 C23 H23B 109(3)
S3 C23 H23B 109(3)
H23A C23 H23B 103(4)
C33 C24 C25 118.1(4)
C33 C24 C23 120.8(4)
C25 C24 C23 121.1(4)
C26 C25 C24 121.2(4)
C26 C25 H25 123(3)
C24 C25 H25 115(3)
C25 C26 C27 121.1(4)
C25 C26 H26 120(3)
C27 C26 H26 118(3)
C28 C27 C26 122.5(4)
C28 C27 C32 119.1(4)
C26 C27 C32 118.3(4)
C29 C28 C27 120.8(5)
C29 C28 H28 119(3)
C27 C28 H28 120(3)
C28 C29 C30 120.7(5)
C28 C29 H29 121(3)
C30 C29 H29 119(3)
C31 C30 C29 120.0(5)
C31 C30 H30 122(3)
C29 C30 H30 118(3)
C30 C31 C32 121.0(5)
C30 C31 H31 121(3)
C32 C31 H31 118(3)
C33 C32 C31 122.9(4)
C33 C32 C27 118.7(4)
C31 C32 C27 118.4(4)
C24 C33 C32 122.5(4)
C24 C33 H33 117(3)
C32 C33 H33 121(3)

loop_
_geom_bond_atom_site_label_1
_geom_bond_atom_site_label_2
_geom_bond_distance
As1 S1 2.2313(13)
As1 S2 2.2422(13)
As1 S3 2.2470(13)
S1 C1 1.829(5)
S2 C12 1.846(5)
S3 C23 1.838(5)
C1 C2 1.509(6)
C1 H1A 0.93(4)
C1 H1B 0.94(5)
C2 C11 1.365(6)
C2 C3 1.413(6)
C3 C4 1.360(7)
C3 H3 0.88(5)
C4 C5 1.424(6)
C4 H4 0.85(4)
C5 C6 1.405(6)
C5 C10 1.418(5)
C6 C7 1.366(7)
C6 H6 0.91(5)
C7 C8 1.407(7)
C7 H7 0.93(4)
C8 C9 1.356(7)
C8 H8 0.97(5)
C9 C10 1.425(6)
C9 H9 0.90(5)
C10 C11 1.412(6)
C11 H11 0.97(4)
C12 C13 1.503(6)
C12 H12A 0.98(5)
C12 H12B 0.95(5)
C13 C22 1.362(6)
C13 C14 1.417(6)
C14 C15 1.352(6)
C14 H14 0.87(4)
C15 C16 1.419(6)
C15 H15 0.96(4)
C16 C17 1.411(6)
C16 C21 1.416(6)
C17 C18 1.376(6)
C17 H17 0.90(5)
C18 C19 1.403(7)
C18 H18 1.01(5)
C19 C20 1.350(7)
C19 H19 0.98(6)
C20 C21 1.422(6)
C20 H20 0.87(4)
C21 C22 1.417(6)
C22 H22 0.94(4)
C23 C24 1.501(6)
C23 H23A 1.00(5)
C23 H23B 0.98(5)
C24 C33 1.366(6)
C24 C25 1.433(6)
C25 C26 1.356(6)
C25 H25 0.90(4)
C26 C27 1.423(6)
C26 H26 0.93(5)
C27 C28 1.418(6)
C27 C32 1.426(6)
C28 C29 1.359(7)
C28 H28 0.93(5)
C29 C30 1.412(8)
C29 H29 0.90(4)
C30 C31 1.369(7)
C30 H30 0.94(5)
C31 C32 1.423(6)
C31 H31 0.88(5)
C32 C33 1.414(6)
C33 H33 0.87(4)
